data_1506307
loop_
_publ_author_name
'Wang, Qi-Qiang'
'Wang, De-Xian'
'Ma, Hong-Wei'
'Wang, Mei-Xiang'

_publ_section_title
;
 Synthesis of tetraazacalix[2]arene[2]triazines: tuning the cavity by the
 substituents on the bridging nitrogen atoms.
;
_journal_issue 26
_journal_name_full 'Organic letters'
_journal_page_first 5967
_journal_page_last 5970
_journal_paper_doi 10.1021/ol062441e
_journal_volume 8
_journal_year 2006
_chemical_formula_sum 'C32 H24 Cl2 N10'
_chemical_formula_weight 619.51
_chemical_name_systematic
; 

 ? 

;
_space_group_IT_number 33
_symmetry_cell_setting orthorhombic
_symmetry_space_group_name_Hall 'P 2c -2n'
_symmetry_space_group_name_H-M 'P n a 21'
_atom_sites_solution_hydrogens geom
_atom_sites_solution_primary direct
_atom_sites_solution_secondary difmap
_audit_creation_method SHELXL-97
_cell_angle_alpha 90.00
_cell_angle_beta 90.00
_cell_angle_gamma 90.00
_cell_formula_units_Z 4
_cell_length_a 13.007(3)
_cell_length_b 14.042(3)
_cell_length_c 16.794(3)
_cell_measurement_reflns_used 28920
_cell_measurement_temperature 293(2)
_cell_measurement_theta_max 27.48
_cell_measurement_theta_min 1.89
_cell_volume 3067.3(11)
_computing_cell_refinement 'Rapid Auto(Roigaku 2001)'
_computing_data_collection 'Rapid Auto(Roigaku 2001)'
_computing_data_reduction 'Rapid Auto(Roigaku 2001)'
_computing_structure_refinement 'SHELXL-97 (Sheldrick, 1997)'
_computing_structure_solution 'SHELXS-97 (Sheldrick, 1990)'
_diffrn_ambient_temperature 293(2)
_diffrn_measured_fraction_theta_full 1.000
_diffrn_measured_fraction_theta_max 1.000
_diffrn_measurement_device_type 'Rigaku R-axis Rapid IP'
_diffrn_radiation_monochromator graphite
_diffrn_radiation_source 'Rotating Anode'
_diffrn_radiation_type MoK\a
_diffrn_radiation_wavelength 0.71073
_diffrn_reflns_av_R_equivalents 0.0624
_diffrn_reflns_av_sigmaI/netI 0.0627
_diffrn_reflns_limit_h_max 16
_diffrn_reflns_limit_h_min -16
_diffrn_reflns_limit_k_max 18
_diffrn_reflns_limit_k_min -18
_diffrn_reflns_limit_l_max 21
_diffrn_reflns_limit_l_min -21
_diffrn_reflns_number 28920
_diffrn_reflns_theta_full 27.48
_diffrn_reflns_theta_max 27.48
_diffrn_reflns_theta_min 1.89
_exptl_absorpt_coefficient_mu 0.252
_exptl_absorpt_correction_T_max 0.9408
_exptl_absorpt_correction_T_min 0.9334
_exptl_absorpt_correction_type empirical
_exptl_absorpt_process_details abscor
_exptl_crystal_colour colorless
_exptl_crystal_density_diffrn 1.341
_exptl_crystal_density_method 'not measured'
_exptl_crystal_description trunk
_exptl_crystal_F_000 1280
_exptl_crystal_size_max 0.28
_exptl_crystal_size_mid 0.25
_exptl_crystal_size_min 0.25
_refine_diff_density_max 0.255
_refine_diff_density_min -0.205
_refine_diff_density_rms 0.048
_refine_ls_abs_structure_details 'Flack H D (1983), Acta Cryst. A39, 876-881'
_refine_ls_abs_structure_Flack 0.10(5)
_refine_ls_extinction_method none
_refine_ls_goodness_of_fit_ref 1.075
_refine_ls_hydrogen_treatment mixed
_refine_ls_matrix_type full
_refine_ls_number_parameters 397
_refine_ls_number_reflns 3635
_refine_ls_number_restraints 1
_refine_ls_restrained_S_all 1.075
_refine_ls_R_factor_all 0.0540
_refine_ls_R_factor_gt 0.0353
_refine_ls_shift/su_max 0.000
_refine_ls_shift/su_mean 0.000
_refine_ls_structure_factor_coef Fsqd
_refine_ls_weighting_details 'calc w=1/[\s^2^(Fo^2^)+(0.0104P)^2^+0.0000P] where P=(Fo^2^+2Fc^2^)/3'
_refine_ls_weighting_scheme calc
_refine_ls_wR_factor_gt 0.0648
_refine_ls_wR_factor_ref 0.0675
_reflns_number_gt 2696
_reflns_number_total 3635
_reflns_threshold_expression >2sigma(I)
_cod_data_source_file ol062441esi20061004_092730.cif
_cod_data_source_block a
_cod_depositor_comments
;
The following automatic conversions were performed:

'_exptl_absorpt_correction_type' value 'Empirical' changed to
'empirical' according to
/home/saulius/struct/CIF-dictionaries/cif_core.dic dictionary named
'cif_core.dic' version 2.4.1 from 2010-06-29.

Automatic conversion script
Id: cif_fix_values 1715 2011-07-08 13:25:40Z adriana 

The following automatic conversions were performed:

'_symmetry_cell_setting' tag value 'Orthorhomboc' was replaced with
'orthorhombic' value as specified in the replacement file
'/home/robertas/cod-tools/perl-scripts/inputs/replacement_values.lst'.

Automatic conversion script
Id: cif_fix_values 3143 2015-03-26 13:38:13Z robertas 
;
_cod_original_cell_volume 3067.5(11)
_cod_original_sg_symbol_H-M Pna2(1)
_cod_database_code 1506307

loop_
_symmetry_equiv_pos_as_xyz
'x, y, z'
'-x, -y, z+1/2'
'x+1/2, -y+1/2, z'
'-x+1/2, y+1/2, z+1/2'

loop_
_atom_site_label
_atom_site_type_symbol
_atom_site_fract_x
_atom_site_fract_y
_atom_site_fract_z
_atom_site_U_iso_or_equiv
_atom_site_adp_type
_atom_site_occupancy
_atom_site_symmetry_multiplicity
_atom_site_calc_flag
_atom_site_refinement_flags
Cl1 Cl 0.03076(8) 0.73668(6) 1.16248(4) 0.0672(3) Uani 1 1 d .
Cl2 Cl 0.10404(7) 0.68986(6) 0.41105(4) 0.0560(2) Uani 1 1 d .
N1 N 0.16740(19) 0.64770(17) 0.93639(11) 0.0397(6) Uani 1 1 d .
N2 N 0.1514(2) 0.76114(18) 1.04285(12) 0.0467(6) Uani 1 1 d .
N3 N 0.05062(19) 0.61984(17) 1.04433(12) 0.0412(6) Uani 1 1 d .
N4 N 0.0695(2) 0.51079(19) 0.94344(12) 0.0439(6) Uani 1 1 d .
H4A H 0.0238 0.4784 0.9687 0.053 Uiso 1 1 calc R
N5 N 0.0913(2) 0.49989(17) 0.65286(11) 0.0389(6) Uani 1 1 d .
H5A H 0.0448 0.4688 0.6275 0.047 Uiso 1 1 calc R
N6 N 0.19877(18) 0.62998(17) 0.65639(11) 0.0366(5) Uani 1 1 d .
N7 N 0.09640(17) 0.59340(17) 0.54113(11) 0.0346(5) Uani 1 1 d .
N8 N 0.20900(19) 0.72690(18) 0.53857(11) 0.0416(6) Uani 1 1 d .
N9 N 0.30873(19) 0.75738(19) 0.64966(11) 0.0411(6) Uani 1 1 d .
N10 N 0.2604(2) 0.78805(18) 0.93783(12) 0.0448(6) Uani 1 1 d .
C1 C 0.1902(2) 0.7303(2) 0.97243(14) 0.0406(7) Uani 1 1 d .
C2 C 0.0837(3) 0.7018(2) 1.07121(16) 0.0440(8) Uani 1 1 d .
C3 C 0.0972(2) 0.5959(2) 0.97411(14) 0.0379(6) Uani 1 1 d .
C4 C 0.0874(2) 0.5104(2) 0.79860(15) 0.0355(6) Uani 1 1 d .
H4B H 0.0495 0.5664 0.7955 0.043 Uiso 1 1 calc R
C5 C 0.1107(2) 0.4705(2) 0.87201(14) 0.0396(7) Uani 1 1 d .
C6 C 0.1672(3) 0.3882(3) 0.87583(17) 0.0585(9) Uani 1 1 d .
H6B H 0.1823 0.3614 0.9251 0.070 Uiso 1 1 calc R
C7 C 0.2017(3) 0.3450(3) 0.80763(16) 0.0698(11) Uani 1 1 d .
H7B H 0.2405 0.2895 0.8108 0.084 Uiso 1 1 calc R
C8 C 0.1789(3) 0.3841(2) 0.73386(17) 0.0514(9) Uani 1 1 d .
H8B H 0.2026 0.3552 0.6875 0.062 Uiso 1 1 calc R
C9 C 0.1213(2) 0.4655(2) 0.72990(15) 0.0362(7) Uani 1 1 d .
C10 C 0.1310(2) 0.57703(19) 0.61798(13) 0.0318(6) Uani 1 1 d .
C11 C 0.1418(2) 0.6672(2) 0.50964(14) 0.0368(7) Uani 1 1 d .
C12 C 0.2368(2) 0.7029(2) 0.61562(15) 0.0382(7) Uani 1 1 d .
C13 C 0.2827(2) 0.7665(2) 0.79371(15) 0.0392(7) Uani 1 1 d .
H13A H 0.2178 0.7922 0.7850 0.047 Uiso 1 1 calc R
C14 C 0.3430(2) 0.7395(2) 0.73022(15) 0.0410(7) Uani 1 1 d .
C15 C 0.4389(3) 0.7017(3) 0.74273(19) 0.0634(11) Uani 1 1 d .
H15A H 0.4800 0.6847 0.6997 0.076 Uiso 1 1 calc R
C16 C 0.4741(3) 0.6889(3) 0.81970(19) 0.0777(14) Uani 1 1 d .
H16A H 0.5384 0.6618 0.8284 0.093 Uiso 1 1 calc R
C17 C 0.4148(3) 0.7159(3) 0.88324(18) 0.0617(11) Uani 1 1 d .
H17A H 0.4389 0.7077 0.9349 0.074 Uiso 1 1 calc R
C18 C 0.3193(2) 0.7553(2) 0.87041(15) 0.0416(7) Uani 1 1 d .
C19 C 0.3525(3) 0.8421(2) 0.61001(16) 0.0512(8) Uani 1 1 d .
H19A H 0.3512 0.8322 0.5529 0.061 Uiso 1 1 calc R
H19B H 0.4238 0.8489 0.6260 0.061 Uiso 1 1 calc R
C20 C 0.2967(3) 0.9322(2) 0.62877(16) 0.0489(8) Uani 1 1 d .
C21 C 0.2166(4) 0.9651(3) 0.5818(2) 0.0725(12) Uani 1 1 d .
H21A H 0.1949 0.9296 0.5382 0.087 Uiso 1 1 calc R
C22 C 0.1683(4) 1.0511(4) 0.5995(3) 0.0960(15) Uani 1 1 d .
H22A H 0.1162 1.0740 0.5668 0.115 Uiso 1 1 calc R
C23 C 0.1980(4) 1.1015(3) 0.6650(3) 0.0958(14) Uani 1 1 d .
H23A H 0.1638 1.1575 0.6780 0.115 Uiso 1 1 calc R
C24 C 0.2765(4) 1.0712(3) 0.7114(2) 0.0818(13) Uani 1 1 d .
H24A H 0.2967 1.1069 0.7554 0.098 Uiso 1 1 calc R
C25 C 0.3259(3) 0.9881(3) 0.69358(19) 0.0637(10) Uani 1 1 d .
H25A H 0.3804 0.9683 0.7254 0.076 Uiso 1 1 calc R
C26 C 0.2863(3) 0.8806(2) 0.97542(18) 0.0511(8) Uani 1 1 d .
H26A H 0.3482 0.9054 0.9508 0.061 Uiso 1 1 calc R
H26B H 0.3012 0.8699 1.0313 0.061 Uiso 1 1 calc R
C27 C 0.2032(3) 0.9540(2) 0.9690(2) 0.0563(9) Uani 1 1 d .
C28 C 0.1503(4) 0.9842(3) 1.0353(3) 0.0778(12) Uani 1 1 d .
H28A H 0.1655 0.9580 1.0848 0.093 Uiso 1 1 calc R
C29 C 0.0757(4) 1.0524(4) 1.0291(4) 0.1080(18) Uani 1 1 d .
H29A H 0.0420 1.0737 1.0746 0.130 Uiso 1 1 calc R
C30 C 0.0502(5) 1.0898(4) 0.9555(6) 0.138(2) Uani 1 1 d .
H30A H -0.0015 1.1353 0.9510 0.166 Uiso 1 1 calc R
C31 C 0.1015(6) 1.0591(4) 0.8899(5) 0.137(2) Uani 1 1 d .
H31A H 0.0846 1.0836 0.8402 0.165 Uiso 1 1 calc R
C32 C 0.1780(4) 0.9923(4) 0.8963(3) 0.0903(15) Uani 1 1 d .
H32A H 0.2133 0.9728 0.8510 0.108 Uiso 1 1 calc R

loop_
_atom_site_aniso_label
_atom_site_aniso_U_11
_atom_site_aniso_U_22
_atom_site_aniso_U_33
_atom_site_aniso_U_23
_atom_site_aniso_U_13
_atom_site_aniso_U_12
Cl1 0.0886(7) 0.0597(5) 0.0532(4) -0.0119(4) 0.0320(5) -0.0054(5)
Cl2 0.0741(5) 0.0618(5) 0.0320(3) 0.0128(4) -0.0109(4) -0.0120(5)
N1 0.0453(14) 0.0415(14) 0.0322(10) -0.0004(10) 0.0025(11) -0.0082(13)
N2 0.0594(17) 0.0433(14) 0.0374(10) -0.0025(12) 0.0074(12) -0.0099(14)
N3 0.0445(15) 0.0458(14) 0.0333(10) 0.0004(11) 0.0062(11) -0.0037(13)
N4 0.0540(16) 0.0464(15) 0.0313(10) -0.0017(11) 0.0079(10) -0.0156(13)
N5 0.0481(15) 0.0385(13) 0.0302(10) 0.0056(10) -0.0081(11) -0.0087(12)
N6 0.0416(14) 0.0395(13) 0.0286(10) 0.0028(10) -0.0018(11) -0.0059(12)
N7 0.0376(13) 0.0395(13) 0.0267(9) 0.0020(10) -0.0020(10) 0.0001(11)
N8 0.0526(16) 0.0441(15) 0.0282(9) 0.0038(10) -0.0015(11) -0.0092(13)
N9 0.0456(15) 0.0481(15) 0.0295(10) 0.0027(11) 0.0022(11) -0.0144(13)
N10 0.0539(15) 0.0468(15) 0.0337(10) -0.0054(11) 0.0061(11) -0.0188(13)
C1 0.0465(18) 0.0431(17) 0.0321(12) 0.0013(13) -0.0016(13) -0.0081(15)
C2 0.055(2) 0.0424(17) 0.0344(12) 0.0000(13) 0.0101(14) 0.0047(17)
C3 0.0429(17) 0.0386(16) 0.0321(12) 0.0057(13) -0.0018(13) -0.0013(15)
C4 0.0418(18) 0.0317(15) 0.0329(11) 0.0027(12) -0.0026(13) -0.0043(13)
C5 0.0481(18) 0.0418(16) 0.0290(12) -0.0019(13) 0.0001(13) -0.0109(15)
C6 0.092(3) 0.051(2) 0.0324(12) 0.0103(14) -0.0062(17) 0.014(2)
C7 0.107(3) 0.055(2) 0.0471(17) 0.0026(18) -0.015(2) 0.033(2)
C8 0.065(2) 0.057(2) 0.0326(12) -0.0030(14) -0.0027(15) 0.0120(18)
C9 0.0462(18) 0.0341(14) 0.0283(11) 0.0032(11) -0.0037(12) -0.0073(14)
C10 0.0351(16) 0.0336(14) 0.0268(11) -0.0016(11) 0.0009(11) 0.0021(13)
C11 0.0439(17) 0.0409(16) 0.0256(10) 0.0053(12) 0.0001(12) 0.0039(15)
C12 0.0392(17) 0.0418(17) 0.0335(12) 0.0017(12) 0.0001(13) -0.0009(15)
C13 0.0340(16) 0.0466(18) 0.0371(11) 0.0016(14) -0.0028(12) -0.0080(14)
C14 0.0373(17) 0.0524(18) 0.0333(11) -0.0008(14) 0.0016(13) -0.0108(15)
C15 0.040(2) 0.106(3) 0.0443(15) -0.0037(18) 0.0081(16) 0.004(2)
C16 0.042(2) 0.129(4) 0.062(2) -0.002(2) -0.0041(18) 0.018(3)
C17 0.044(2) 0.099(3) 0.0422(14) 0.0023(18) -0.0126(15) -0.002(2)
C18 0.0382(17) 0.0485(18) 0.0382(13) -0.0037(14) 0.0038(13) -0.0145(15)
C19 0.053(2) 0.063(2) 0.0376(13) 0.0075(16) 0.0046(15) -0.0246(19)
C20 0.054(2) 0.0505(19) 0.0419(14) 0.0085(15) 0.0004(15) -0.0221(18)
C21 0.077(3) 0.070(3) 0.071(2) 0.007(2) -0.021(2) -0.016(3)
C22 0.081(3) 0.081(3) 0.126(4) 0.013(3) -0.027(3) 0.003(3)
C23 0.104(4) 0.061(3) 0.122(4) -0.005(3) 0.003(4) -0.005(3)
C24 0.101(4) 0.064(3) 0.080(3) -0.011(2) 0.001(3) -0.018(3)
C25 0.071(3) 0.063(2) 0.0571(18) 0.0028(18) -0.0035(19) -0.019(2)
C26 0.054(2) 0.051(2) 0.0484(15) -0.0066(15) 0.0053(16) -0.0244(18)
C27 0.062(2) 0.0423(18) 0.0644(18) -0.0059(17) 0.0026(19) -0.0193(18)
C28 0.076(3) 0.063(3) 0.094(3) -0.020(2) 0.013(3) -0.016(2)
C29 0.088(4) 0.069(3) 0.167(5) -0.031(4) 0.038(4) -0.002(3)
C30 0.116(5) 0.075(4) 0.223(7) 0.014(5) -0.003(6) 0.027(4)
C31 0.165(7) 0.086(4) 0.161(6) 0.027(4) -0.014(6) 0.029(5)
C32 0.103(4) 0.075(3) 0.092(3) 0.012(3) -0.004(3) -0.003(3)

loop_
_atom_type_symbol
_atom_type_description
_atom_type_scat_dispersion_real
_atom_type_scat_dispersion_imag
_atom_type_scat_source
C C 0.0033 0.0016 'International Tables Vol C Tables 4.2.6.8 and 6.1.1.4'
H H 0.0000 0.0000 'International Tables Vol C Tables 4.2.6.8 and 6.1.1.4'
N N 0.0061 0.0033 'International Tables Vol C Tables 4.2.6.8 and 6.1.1.4'
Cl Cl 0.1484 0.1585 'International Tables Vol C Tables 4.2.6.8 and 6.1.1.4'

loop_
_geom_angle_atom_site_label_1
_geom_angle_atom_site_label_2
_geom_angle_atom_site_label_3
_geom_angle
C3 N1 C1 114.2(2)
C2 N2 C1 111.5(3)
C2 N3 C3 111.6(2)
C3 N4 C5 124.8(3)
C10 N5 C9 124.3(2)
C10 N6 C12 115.5(2)
C11 N7 C10 111.3(2)
C11 N8 C12 111.5(2)
C12 N9 C14 121.1(2)
C12 N9 C19 122.5(2)
C14 N9 C19 116.3(2)
C1 N10 C18 120.3(2)
C1 N10 C26 119.7(2)
C18 N10 C26 119.5(2)
N1 C1 N10 118.3(2)
N1 C1 N2 125.9(3)
N10 C1 N2 115.7(3)
N2 C2 N3 131.2(3)
N2 C2 Cl1 114.0(2)
N3 C2 Cl1 114.8(2)
N1 C3 N4 119.1(2)
N1 C3 N3 125.5(3)
N4 C3 N3 115.4(3)
C9 C4 C5 119.1(3)
C6 C5 C4 119.9(3)
C6 C5 N4 119.7(2)
C4 C5 N4 120.2(3)
C7 C6 C5 120.6(3)
C6 C7 C8 120.1(3)
C9 C8 C7 119.4(3)
C8 C9 C4 120.9(2)
C8 C9 N5 118.3(2)
C4 C9 N5 120.7(3)
N6 C10 N5 120.0(2)
N6 C10 N7 125.3(2)
N5 C10 N7 114.7(2)
N7 C11 N8 131.5(2)
N7 C11 Cl2 113.6(2)
N8 C11 Cl2 115.0(2)
N6 C12 N9 118.8(2)
N6 C12 N8 124.9(3)
N9 C12 N8 116.3(3)
C14 C13 C18 119.6(3)
C15 C14 C13 120.4(3)
C15 C14 N9 119.4(3)
C13 C14 N9 120.0(3)
C14 C15 C16 119.6(3)
C17 C16 C15 120.4(3)
C16 C17 C18 119.8(3)
C17 C18 C13 120.1(3)
C17 C18 N10 119.0(3)
C13 C18 N10 120.8(3)
N9 C19 C20 113.6(3)
C21 C20 C25 117.5(4)
C21 C20 C19 121.9(3)
C25 C20 C19 120.6(3)
C20 C21 C22 120.4(4)
C23 C22 C21 119.6(5)
C24 C23 C22 121.0(5)
C23 C24 C25 119.8(4)
C24 C25 C20 121.6(4)
N10 C26 C27 114.1(3)
C32 C27 C28 118.6(4)
C32 C27 C26 120.4(4)
C28 C27 C26 120.9(4)
C29 C28 C27 120.6(5)
C28 C29 C30 120.3(5)
C31 C30 C29 119.1(5)
C30 C31 C32 120.7(6)
C31 C32 C27 120.7(5)

loop_
_geom_bond_atom_site_label_1
_geom_bond_atom_site_label_2
_geom_bond_distance
Cl1 C2 1.750(3)
Cl2 C11 1.756(2)
N1 C3 1.329(3)
N1 C1 1.341(4)
N2 C2 1.303(4)
N2 C1 1.357(3)
N3 C2 1.309(4)
N3 C3 1.368(3)
N4 C3 1.350(4)
N4 C5 1.430(3)
N5 C10 1.335(3)
N5 C9 1.435(3)
N6 C10 1.321(3)
N6 C12 1.328(4)
N7 C11 1.305(4)
N7 C10 1.386(3)
N8 C11 1.305(4)
N8 C12 1.385(3)
N9 C12 1.337(4)
N9 C14 1.447(3)
N9 C19 1.478(4)
N10 C1 1.352(3)
N10 C18 1.442(3)
N10 C26 1.483(4)
C4 C9 1.386(4)
C4 C5 1.388(4)
C5 C6 1.372(5)
C6 C7 1.371(4)
C7 C8 1.387(4)
C8 C9 1.369(4)
C13 C14 1.377(4)
C13 C18 1.382(4)
C14 C15 1.372(5)
C15 C16 1.383(4)
C16 C17 1.371(4)
C17 C18 1.376(5)
C19 C20 1.492(5)
C20 C21 1.386(5)
C20 C25 1.395(4)
C21 C22 1.393(6)
C22 C23 1.364(6)
C23 C24 1.353(6)
C24 C25 1.366(6)
C26 C27 1.497(5)
C27 C32 1.373(6)
C27 C28 1.376(5)
C28 C29 1.367(7)
C29 C30 1.383(8)
C30 C31 1.358(8)
C31 C32 1.372(7)

loop_
_geom_hbond_atom_site_label_D
_geom_hbond_atom_site_label_H
_geom_hbond_atom_site_label_A
_geom_hbond_distance_DH
_geom_hbond_distance_HA
_geom_hbond_distance_DA
_geom_hbond_angle_DHA
_geom_hbond_site_symmetry_A
N4 H4A N7 0.86 2.22 3.081(3) 174.7 2_565
N5 H5A N3 0.86 2.24 3.091(3) 168.4 2_564

loop_
_cod_related_entry_id
_cod_related_entry_code
_cod_related_entry_database
1 30651710 ChemSpider
